data_4113008
loop_
_publ_author_name
'Jye-Shane Yang'
'Kang-Ling Liau'
'Chin-Min Wang'
'Chung-Yu Hwang'

_publ_section_title
;
 Substituent-Dependent Photoinduced Intramolecular Charge Transfer in
 N-Aryl-Substituted trans-4-Aminostilbenes
;
_journal_name_full 'Journal of the American Chemical Society'
_journal_page_first 12325
_journal_page_last 12335
_journal_paper_doi 10.1021/ja047604d
_journal_volume 126
_journal_year 2004
_chemical_formula_sum 'C21 H16 N2'
_chemical_formula_weight 296.36
_chemical_name_systematic
; 
 ? 
;
_space_group_IT_number 33
_symmetry_cell_setting orthorhombic
_symmetry_space_group_name_Hall 'P 2c -2n'
_symmetry_space_group_name_H-M 'P n a 21'
_atom_sites_solution_hydrogens difmap
_atom_sites_solution_primary direct
_atom_sites_solution_secondary difmap
_audit_creation_method SHELXL-97
_cell_angle_alpha 90.00
_cell_angle_beta 90.00
_cell_angle_gamma 90.00
_cell_formula_units_Z 4
_cell_length_a 10.3733(11)
_cell_length_b 26.427(3)
_cell_length_c 5.8341(6)
_cell_measurement_reflns_used 2071
_cell_measurement_temperature 294(2)
_cell_measurement_theta_max 25
_cell_measurement_theta_min 2.5
_cell_volume 1599.3(3)
_computing_cell_refinement 'Bruker SMART'
_computing_data_collection 'Bruker SMART'
_computing_data_reduction 'Bruker SHELXTL'
_computing_molecular_graphics 'Bruker SHELXTL'
_computing_publication_material 'Bruker SHELXTL'
_computing_structure_refinement 'SHELXL-97 (Sheldrick, 1997)'
_computing_structure_solution 'SHELXS-97 (Sheldrick, 1990)'
_diffrn_ambient_temperature 294(2)
_diffrn_measured_fraction_theta_full 0.934
_diffrn_measured_fraction_theta_max 0.934
_diffrn_measurement_device_type 'CCD area detector'
_diffrn_measurement_method 'phi and omega scans'
_diffrn_radiation_monochromator graphite
_diffrn_radiation_source 'fine-focus sealed tube'
_diffrn_radiation_type MoK\a
_diffrn_radiation_wavelength 0.71073
_diffrn_reflns_av_R_equivalents 0.0406
_diffrn_reflns_av_sigmaI/netI 0.0668
_diffrn_reflns_limit_h_max 13
_diffrn_reflns_limit_h_min -12
_diffrn_reflns_limit_k_max 34
_diffrn_reflns_limit_k_min -28
_diffrn_reflns_limit_l_max 7
_diffrn_reflns_limit_l_min -7
_diffrn_reflns_number 9417
_diffrn_reflns_theta_full 28.30
_diffrn_reflns_theta_max 28.30
_diffrn_reflns_theta_min 1.54
_exptl_absorpt_coefficient_mu 0.073
_exptl_absorpt_correction_T_max 0.96559
_exptl_absorpt_correction_T_min 0.89780
_exptl_absorpt_correction_type empirical
_exptl_crystal_colour Colorless
_exptl_crystal_density_diffrn 1.231
_exptl_crystal_description Equant
_exptl_crystal_F_000 624
_exptl_crystal_size_max 0.30
_exptl_crystal_size_mid 0.20
_exptl_crystal_size_min 0.20
_refine_diff_density_max 0.089
_refine_diff_density_min -0.092
_refine_diff_density_rms 0.023
_refine_ls_abs_structure_details 'Flack H D (1983), Acta Cryst. A39, 876-881'
_refine_ls_abs_structure_Flack 4(3)
_refine_ls_extinction_method none
_refine_ls_goodness_of_fit_ref 0.900
_refine_ls_hydrogen_treatment noref
_refine_ls_matrix_type full
_refine_ls_number_parameters 207
_refine_ls_number_reflns 3554
_refine_ls_number_restraints 0
_refine_ls_restrained_S_all 0.900
_refine_ls_R_factor_all 0.1056
_refine_ls_R_factor_gt 0.0442
_refine_ls_shift/su_max 0.000
_refine_ls_shift/su_mean 0.000
_refine_ls_structure_factor_coef Fsqd
_refine_ls_weighting_details 'calc w=1/[\s^2^(Fo^2^)+(0.0340P)^2^+0.0000P] where P=(Fo^2^+2Fc^2^)/3'
_refine_ls_weighting_scheme calc
_refine_ls_wR_factor_gt 0.0732
_refine_ls_wR_factor_ref 0.0856
_reflns_number_gt 1922
_reflns_number_total 3554
_reflns_threshold_expression >2sigma(I)
_cod_data_source_file ja047604dsi20040426_101320_1.cif
_cod_data_source_block 1CN
_cod_database_code 4113008

loop_
_symmetry_equiv_pos_as_xyz
'x, y, z'
'-x, -y, z+1/2'
'x+1/2, -y+1/2, z'
'-x+1/2, y+1/2, z+1/2'

loop_
_atom_site_label
_atom_site_type_symbol
_atom_site_fract_x
_atom_site_fract_y
_atom_site_fract_z
_atom_site_U_iso_or_equiv
_atom_site_adp_type
_atom_site_occupancy
_atom_site_symmetry_multiplicity
_atom_site_calc_flag
N1 N 0.57853(17) 0.35734(6) 0.7211 0.0655(5) Uani 1 1 d
N2 N 0.97063(19) 0.20363(7) 0.1218(5) 0.0822(6) Uani 1 1 d
C1 C 0.0477(2) 0.60193(8) 0.3741(5) 0.0616(6) Uani 1 1 d
C2 C -0.0347(2) 0.64226(8) 0.3398(5) 0.0696(7) Uani 1 1 d
C3 C -0.1251(2) 0.65497(8) 0.5017(6) 0.0669(7) Uani 1 1 d
C4 C -0.1354(2) 0.62653(8) 0.6985(5) 0.0666(6) Uani 1 1 d
C5 C -0.0524(2) 0.58627(7) 0.7336(5) 0.0579(6) Uani 1 1 d
C6 C 0.04127(19) 0.57347(7) 0.5745(5) 0.0515(5) Uani 1 1 d
C7 C 0.1305(2) 0.53175(7) 0.6273(5) 0.0565(6) Uani 1 1 d
C8 C 0.2336(2) 0.51835(7) 0.5108(5) 0.0578(6) Uani 1 1 d
C9 C 0.3226(2) 0.47673(8) 0.5651(5) 0.0529(5) Uani 1 1 d
C10 C 0.3176(2) 0.44904(8) 0.7659(5) 0.0699(7) Uani 1 1 d
C11 C 0.4030(2) 0.41095(8) 0.8098(5) 0.0679(7) Uani 1 1 d
C12 C 0.4985(2) 0.39782(7) 0.6554(5) 0.0528(5) Uani 1 1 d
C13 C 0.5046(2) 0.42490(9) 0.4545(5) 0.0786(7) Uani 1 1 d
C14 C 0.4192(2) 0.46392(9) 0.4137(5) 0.0712(7) Uani 1 1 d
C15 C 0.6654(2) 0.32876(7) 0.5970(5) 0.0529(5) Uani 1 1 d
C16 C 0.6924(2) 0.28043(8) 0.6756(5) 0.0812(8) Uani 1 1 d
C17 C 0.7741(3) 0.24892(8) 0.5625(5) 0.0815(8) Uani 1 1 d
C18 C 0.8329(2) 0.26451(8) 0.3624(5) 0.0549(5) Uani 1 1 d
C19 C 0.8119(2) 0.31277(8) 0.2891(5) 0.0705(7) Uani 1 1 d
C20 C 0.7307(2) 0.34489(8) 0.4044(6) 0.0694(7) Uani 1 1 d
C21 C 0.9113(2) 0.23075(8) 0.2317(5) 0.0619(6) Uani 1 1 d
H1 H 0.5510 0.3405 0.8406 0.080 Uiso 1 1 d
H1A H 0.1117 0.5947 0.2576 0.080 Uiso 1 1 d
H2A H -0.0282 0.6627 0.1973 0.080 Uiso 1 1 d
H3A H -0.1860 0.6849 0.4738 0.080 Uiso 1 1 d
H4A H -0.2000 0.6364 0.8078 0.080 Uiso 1 1 d
H5A H -0.0531 0.5671 0.8780 0.080 Uiso 1 1 d
H7A H 0.1071 0.5110 0.7638 0.080 Uiso 1 1 d
H8A H 0.2619 0.5398 0.3710 0.080 Uiso 1 1 d
H10A H 0.2529 0.4578 0.8722 0.080 Uiso 1 1 d
H11A H 0.3965 0.3899 0.9456 0.080 Uiso 1 1 d
H13A H 0.5628 0.4159 0.3344 0.080 Uiso 1 1 d
H14A H 0.4212 0.4817 0.2695 0.080 Uiso 1 1 d
H16A H 0.6525 0.2702 0.8085 0.080 Uiso 1 1 d
H17A H 0.7888 0.2166 0.6082 0.080 Uiso 1 1 d
H19A H 0.8525 0.3239 0.1524 0.080 Uiso 1 1 d
H20A H 0.7188 0.3759 0.3530 0.080 Uiso 1 1 d

loop_
_atom_site_aniso_label
_atom_site_aniso_U_11
_atom_site_aniso_U_22
_atom_site_aniso_U_33
_atom_site_aniso_U_23
_atom_site_aniso_U_13
_atom_site_aniso_U_12
N1 0.0786(14) 0.0595(11) 0.0583(12) 0.0104(10) 0.0221(10) 0.0165(10)
N2 0.0940(16) 0.0790(14) 0.0736(14) -0.0140(11) 0.0204(13) 0.0056(11)
C1 0.0615(16) 0.0671(15) 0.0562(15) 0.0031(12) -0.0051(12) -0.0003(12)
C2 0.0796(19) 0.0658(15) 0.0634(16) 0.0130(13) -0.0129(14) 0.0021(13)
C3 0.0646(16) 0.0650(16) 0.0713(18) 0.0055(14) -0.0129(14) 0.0097(12)
C4 0.0587(15) 0.0681(15) 0.0729(17) -0.0030(14) -0.0003(12) 0.0048(12)
C5 0.0587(14) 0.0567(13) 0.0582(14) 0.0062(12) -0.0002(12) -0.0016(11)
C6 0.0550(14) 0.0453(12) 0.0540(14) -0.0052(11) -0.0068(12) -0.0037(10)
C7 0.0629(15) 0.0480(12) 0.0585(15) 0.0005(11) 0.0007(12) -0.0031(10)
C8 0.0614(16) 0.0517(13) 0.0602(14) 0.0002(11) 0.0030(12) -0.0044(12)
C9 0.0536(13) 0.0491(12) 0.0560(14) -0.0006(11) 0.0035(11) -0.0011(10)
C10 0.0675(16) 0.0712(15) 0.0710(17) 0.0121(14) 0.0250(13) 0.0123(12)
C11 0.0686(17) 0.0665(15) 0.0687(16) 0.0250(12) 0.0214(14) 0.0117(12)
C12 0.0573(14) 0.0465(12) 0.0544(13) -0.0012(11) 0.0098(11) 0.0013(10)
C13 0.0913(18) 0.0883(18) 0.0561(15) 0.0138(14) 0.0287(14) 0.0345(15)
C14 0.0838(18) 0.0744(16) 0.0554(15) 0.0128(13) 0.0143(14) 0.0205(13)
C15 0.0595(14) 0.0498(12) 0.0495(14) -0.0009(11) 0.0041(12) 0.0042(10)
C16 0.117(2) 0.0664(16) 0.0605(16) 0.0164(13) 0.0391(15) 0.0256(14)
C17 0.116(2) 0.0557(14) 0.0728(17) 0.0098(13) 0.0323(17) 0.0253(14)
C18 0.0598(14) 0.0538(13) 0.0512(13) -0.0041(11) 0.0113(11) -0.0028(11)
C19 0.0690(16) 0.0693(15) 0.0731(17) 0.0172(14) 0.0270(13) 0.0031(12)
C20 0.0737(17) 0.0565(14) 0.0778(19) 0.0200(13) 0.0262(14) 0.0074(12)
C21 0.0679(16) 0.0595(14) 0.0584(14) -0.0022(12) 0.0109(13) -0.0043(12)

loop_
_atom_type_symbol
_atom_type_description
_atom_type_scat_dispersion_real
_atom_type_scat_dispersion_imag
_atom_type_scat_source
C C 0.0033 0.0016 'International Tables Vol C Tables 4.2.6.8 and 6.1.1.4'
H H 0.0000 0.0000 'International Tables Vol C Tables 4.2.6.8 and 6.1.1.4'
N N 0.0061 0.0033 'International Tables Vol C Tables 4.2.6.8 and 6.1.1.4'

loop_
_geom_angle_atom_site_label_1
_geom_angle_atom_site_label_2
_geom_angle_atom_site_label_3
_geom_angle
C15 N1 C12 131.17(18)
C2 C1 C6 120.6(2)
C3 C2 C1 120.8(2)
C2 C3 C4 119.6(2)
C3 C4 C5 119.7(2)
C4 C5 C6 121.6(2)
C5 C6 C1 117.68(18)
C5 C6 C7 118.92(19)
C1 C6 C7 123.4(2)
C8 C7 C6 127.2(2)
C7 C8 C9 126.90(19)
C14 C9 C10 116.12(19)
C14 C9 C8 120.1(2)
C10 C9 C8 123.73(19)
C11 C10 C9 121.7(2)
C10 C11 C12 121.8(2)
C13 C12 C11 117.26(19)
C13 C12 N1 126.88(19)
C11 C12 N1 115.86(18)
C12 C13 C14 120.4(2)
C9 C14 C13 122.7(2)
C20 C15 N1 125.33(19)
C20 C15 C16 117.05(19)
N1 C15 C16 117.59(19)
C17 C16 C15 122.0(2)
C16 C17 C18 120.22(19)
C19 C18 C17 118.30(19)
C19 C18 C21 120.6(2)
C17 C18 C21 121.12(19)
C18 C19 C20 121.6(2)
C19 C20 C15 120.65(19)
N2 C21 C18 177.6(3)

loop_
_geom_bond_atom_site_label_1
_geom_bond_atom_site_label_2
_geom_bond_distance
N1 C15 1.380(2)
N1 C12 1.408(2)
N2 C21 1.142(3)
C1 C2 1.381(3)
C1 C6 1.392(3)
C2 C3 1.372(3)
C3 C4 1.376(3)
C4 C5 1.384(3)
C5 C6 1.386(3)
C6 C7 1.472(3)
C7 C8 1.315(3)
C8 C9 1.471(3)
C9 C14 1.378(3)
C9 C10 1.382(3)
C10 C11 1.365(3)
C11 C12 1.383(3)
C12 C13 1.375(3)
C13 C14 1.380(3)
C15 C20 1.380(3)
C15 C16 1.386(3)
C16 C17 1.359(3)
C17 C18 1.380(3)
C18 C19 1.363(3)
C18 C21 1.428(3)
C19 C20 1.372(3)

loop_
_cod_related_entry_id
_cod_related_entry_database
_cod_related_entry_code
1 ChemSpider 30660472
